data_4129654
loop_
_publ_author_name
'Gandhamsetty, Narasimhulu'
'Park, Sehoon'
'Chang, Sukbok'

_publ_section_title
;
 Selective Silylative Reduction of Pyridines Leading to Structurally
 Diverse Azacyclic Compounds with the Formation of sp&#x00B3; C-Si Bonds.
;
_journal_issue 48
_journal_name_full 'Journal of the American Chemical Society'
_journal_page_first 15176
_journal_page_last 15184
_journal_paper_doi 10.1021/jacs.5b09209
_journal_volume 137
_journal_year 2015
_chemical_formula_moiety 'C22 H30 N2 O4 S Si'
_chemical_formula_sum 'C22 H30 N2 O4 S Si'
_chemical_formula_weight 446.63
_space_group_IT_number 15
_space_group_name_Hall '-C 2yc'
_space_group_name_H-M_alt 'C 1 2/c 1'
_symmetry_cell_setting monoclinic
_symmetry_space_group_name_H-M 'C 1 2/c 1'
_atom_sites_solution_hydrogens geom
_atom_sites_solution_primary direct
_atom_sites_solution_secondary difmap
_audit_creation_method SHELXL-97
_cell_angle_alpha 90.00
_cell_angle_beta 102.8931(18)
_cell_angle_gamma 90.00
_cell_formula_units_Z 8
_cell_length_a 55.519(2)
_cell_length_b 5.7867(2)
_cell_length_c 14.4737(5)
_cell_measurement_reflns_used 44886
_cell_measurement_temperature 120(2)
_cell_measurement_theta_max 38.56
_cell_measurement_theta_min 2.89
_cell_volume 4532.8(3)
_computing_cell_refinement 'Bruker SMART'
_computing_data_collection 'Bruker SMART'
_computing_data_reduction 'Bruker SAINT'
_computing_molecular_graphics 'Bruker SHELXTL'
_computing_publication_material 'Bruker SHELXTL'
_computing_structure_refinement 'SHELXL-97 (Sheldrick, 2008)'
_computing_structure_solution 'SHELXS-97 (Sheldrick, 2008)'
_diffrn_ambient_temperature 120(2)
_diffrn_measured_fraction_theta_full 0.998
_diffrn_measured_fraction_theta_max 0.911
_diffrn_measurement_device_type 'Photon 100 CMOS detector'
_diffrn_measurement_method 'phi and omega scans'
_diffrn_radiation_monochromator graphite
_diffrn_radiation_source 'fine-focus sealed tube'
_diffrn_radiation_type MoK\a
_diffrn_radiation_wavelength 0.71073
_diffrn_reflns_av_R_equivalents 0.0399
_diffrn_reflns_av_sigmaI/netI 0.0594
_diffrn_reflns_limit_h_max 95
_diffrn_reflns_limit_h_min -76
_diffrn_reflns_limit_k_max 9
_diffrn_reflns_limit_k_min -10
_diffrn_reflns_limit_l_max 20
_diffrn_reflns_limit_l_min -25
_diffrn_reflns_number 44886
_diffrn_reflns_theta_full 25.00
_diffrn_reflns_theta_max 38.56
_diffrn_reflns_theta_min 2.89
_exptl_absorpt_coefficient_mu 0.226
_exptl_absorpt_correction_T_max 0.9668
_exptl_absorpt_correction_T_min 0.9149
_exptl_absorpt_correction_type multi-scan
_exptl_absorpt_process_details SADABS
_exptl_crystal_colour colorless
_exptl_crystal_density_diffrn 1.309
_exptl_crystal_density_meas ?
_exptl_crystal_density_method 'not measured'
_exptl_crystal_description platy
_exptl_crystal_F_000 1904
_exptl_crystal_size_max 0.40
_exptl_crystal_size_mid 0.33
_exptl_crystal_size_min 0.15
_refine_diff_density_max 0.695
_refine_diff_density_min -0.472
_refine_diff_density_rms 0.080
_refine_ls_extinction_method none
_refine_ls_goodness_of_fit_ref 1.033
_refine_ls_hydrogen_treatment constr
_refine_ls_matrix_type full
_refine_ls_number_parameters 273
_refine_ls_number_reflns 11654
_refine_ls_number_restraints 0
_refine_ls_restrained_S_all 1.033
_refine_ls_R_factor_all 0.1230
_refine_ls_R_factor_gt 0.0658
_refine_ls_shift/su_max 0.001
_refine_ls_shift/su_mean 0.000
_refine_ls_structure_factor_coef Fsqd
_refine_ls_weighting_details 'calc w=1/[\s^2^(Fo^2^)+(0.0676P)^2^+5.0495P] where P=(Fo^2^+2Fc^2^)/3'
_refine_ls_weighting_scheme calc
_refine_ls_wR_factor_gt 0.1463
_refine_ls_wR_factor_ref 0.1697
_reflns_number_gt 7119
_reflns_number_total 11654
_reflns_threshold_expression >2sigma(I)
_cod_data_source_file ja5b09209_si_003.cif
_cod_data_source_block n0336b-3
_cod_depositor_comments
;
The following automatic conversions were performed:

data item '_symmetry_cell_setting' value 'Monoclinic' was changed to
'monoclinic' in accordance with the
/home/saulius/struct/COD-crude-data/automatic-downloads/DataCite-retrospective/ACS/depositions/lib/dictionaries/cif_core.dic
dictionary named 'cif_core.dic' version 2.4.2 last updated on
2011-04-26.

data item '_exptl_crystal_density_meas' value 'not measured' was
changed to '?' -- the value is perceived as not measured.

Automatic conversion script
Id: cif_fix_values 6909 2019-04-08 15:41:33Z antanas 
;
_cod_original_sg_symbol_H-M C2/c
_cod_database_code 4129654

loop_
_symmetry_equiv_pos_as_xyz
'x, y, z'
'-x, y, -z+1/2'
'x+1/2, y+1/2, z'
'-x+1/2, y+1/2, -z+1/2'
'-x, -y, -z'
'x, -y, z-1/2'
'-x+1/2, -y+1/2, -z'
'x+1/2, -y+1/2, z-1/2'

loop_
_atom_site_label
_atom_site_type_symbol
_atom_site_fract_x
_atom_site_fract_y
_atom_site_fract_z
_atom_site_U_iso_or_equiv
_atom_site_adp_type
_atom_site_occupancy
_atom_site_symmetry_multiplicity
_atom_site_calc_flag
_atom_site_refinement_flags
S1 S 0.129293(7) 0.39514(7) 0.12713(3) 0.02285(9) Uani 1 1 d .
Si1 Si 0.058389(8) 0.31346(9) 0.09357(3) 0.02854(11) Uani 1 1 d .
H1 H 0.0684 0.4527 0.0854 0.034 Uiso 1 1 calc R
N1 N 0.11861(2) 0.2764(2) 0.21056(8) 0.0201(2) Uani 1 1 d .
N2 N 0.23492(3) 0.1642(4) 0.14681(12) 0.0438(4) Uani 1 1 d .
O1 O 0.11667(2) 0.2950(3) 0.03891(8) 0.0360(3) Uani 1 1 d .
O2 O 0.12936(2) 0.6408(2) 0.13928(10) 0.0379(3) Uani 1 1 d .
O3 O 0.23949(3) -0.0216(5) 0.11600(17) 0.0932(9) Uani 1 1 d .
O4 O 0.25057(3) 0.3068(4) 0.17913(17) 0.0736(6) Uani 1 1 d .
C1 C 0.11988(3) 0.3957(3) 0.30214(10) 0.0219(3) Uani 1 1 d .
H1A H 0.1292 0.5433 0.3012 0.026 Uiso 1 1 calc R
C2 C 0.09364(3) 0.4569(3) 0.31116(12) 0.0289(3) Uani 1 1 d .
H2A H 0.0943 0.5200 0.3752 0.035 Uiso 1 1 calc R
H2B H 0.0869 0.5784 0.2644 0.035 Uiso 1 1 calc R
C3 C 0.07646(3) 0.2477(3) 0.29479(12) 0.0305(3) Uani 1 1 d .
H3A H 0.0596 0.2962 0.2982 0.037 Uiso 1 1 calc R
H3B H 0.0822 0.1320 0.3452 0.037 Uiso 1 1 calc R
C4 C 0.07580(3) 0.1380(3) 0.19759(11) 0.0256(3) Uani 1 1 d .
H4A H 0.0666 -0.0111 0.1964 0.031 Uiso 1 1 calc R
C5 C 0.10218(3) 0.0741(3) 0.19151(11) 0.0235(3) Uani 1 1 d .
H5A H 0.1085 -0.0489 0.2382 0.028 Uiso 1 1 calc R
H5B H 0.1021 0.0131 0.1275 0.028 Uiso 1 1 calc R
C6 C 0.13373(3) 0.2510(3) 0.38623(11) 0.0271(3) Uani 1 1 d .
H6A H 0.1317 0.3246 0.4458 0.033 Uiso 1 1 calc R
H6B H 0.1261 0.0957 0.3828 0.033 Uiso 1 1 calc R
C7 C 0.16091(3) 0.2240(3) 0.38962(10) 0.0219(3) Uani 1 1 d .
C8 C 0.17019(3) 0.0254(3) 0.35587(11) 0.0249(3) Uani 1 1 d .
H8A H 0.1592 -0.0947 0.3290 0.030 Uiso 1 1 calc R
C9 C 0.19536(3) 0.0007(3) 0.36103(12) 0.0281(3) Uani 1 1 d .
H9A H 0.2015 -0.1367 0.3385 0.034 Uiso 1 1 calc R
C10 C 0.21154(3) 0.1756(3) 0.39893(12) 0.0284(3) Uani 1 1 d .
H10A H 0.2287 0.1589 0.4024 0.034 Uiso 1 1 calc R
C11 C 0.20254(3) 0.3752(3) 0.43186(11) 0.0286(3) Uani 1 1 d .
H11A H 0.2136 0.4962 0.4576 0.034 Uiso 1 1 calc R
C12 C 0.17748(3) 0.3986(3) 0.42740(10) 0.0257(3) Uani 1 1 d .
H12A H 0.1715 0.5359 0.4505 0.031 Uiso 1 1 calc R
C13 C 0.02794(4) 0.4089(4) 0.11678(16) 0.0447(5) Uani 1 1 d .
H13A H 0.0311 0.5070 0.1743 0.054 Uiso 1 1 calc R
H13B H 0.0194 0.5055 0.0630 0.054 Uiso 1 1 calc R
C14 C 0.01090(4) 0.2121(6) 0.1304(2) 0.0638(7) Uani 1 1 d .
H14A H -0.0044 0.2757 0.1428 0.096 Uiso 1 1 calc R
H14B H 0.0191 0.1167 0.1842 0.096 Uiso 1 1 calc R
H14C H 0.0071 0.1172 0.0729 0.096 Uiso 1 1 calc R
C15 C 0.05383(4) 0.1312(4) -0.01547(14) 0.0448(5) Uani 1 1 d .
H15A H 0.0703 0.0888 -0.0263 0.054 Uiso 1 1 calc R
H15B H 0.0454 -0.0136 -0.0041 0.054 Uiso 1 1 calc R
C16 C 0.03895(4) 0.2440(5) -0.10465(15) 0.0531(6) Uani 1 1 d .
H16A H 0.0392 0.1449 -0.1594 0.080 Uiso 1 1 calc R
H16B H 0.0462 0.3945 -0.1136 0.080 Uiso 1 1 calc R
H16C H 0.0219 0.2656 -0.0986 0.080 Uiso 1 1 calc R
C17 C 0.16078(3) 0.3173(2) 0.14089(9) 0.0186(2) Uani 1 1 d .
C18 C 0.16666(3) 0.1081(3) 0.10384(10) 0.0230(3) Uani 1 1 d .
H18A H 0.1540 0.0016 0.0771 0.028 Uiso 1 1 calc R
C19 C 0.19109(3) 0.0569(3) 0.10628(11) 0.0264(3) Uani 1 1 d .
H19A H 0.1955 -0.0845 0.0812 0.032 Uiso 1 1 calc R
C20 C 0.20894(3) 0.2165(3) 0.14618(11) 0.0264(3) Uani 1 1 d .
C21 C 0.20356(3) 0.4225(3) 0.18480(12) 0.0277(3) Uani 1 1 d .
H21A H 0.2163 0.5269 0.2128 0.033 Uiso 1 1 calc R
C22 C 0.17902(3) 0.4732(3) 0.18170(11) 0.0244(3) Uani 1 1 d .
H22A H 0.1747 0.6143 0.2074 0.029 Uiso 1 1 calc R

loop_
_atom_site_aniso_label
_atom_site_aniso_U_11
_atom_site_aniso_U_22
_atom_site_aniso_U_33
_atom_site_aniso_U_23
_atom_site_aniso_U_13
_atom_site_aniso_U_12
S1 0.02258(17) 0.02469(17) 0.02336(16) 0.00823(13) 0.00957(13) 0.00733(13)
Si1 0.0230(2) 0.0321(2) 0.0302(2) -0.00117(18) 0.00515(17) 0.00256(17)
N1 0.0214(5) 0.0210(5) 0.0197(5) 0.0009(4) 0.0084(4) 0.0004(4)
N2 0.0247(7) 0.0691(12) 0.0385(8) 0.0062(8) 0.0086(6) 0.0128(8)
O1 0.0266(6) 0.0607(9) 0.0199(5) 0.0064(5) 0.0039(4) 0.0071(6)
O2 0.0433(7) 0.0227(6) 0.0558(8) 0.0162(5) 0.0283(6) 0.0129(5)
O3 0.0353(9) 0.132(2) 0.1052(17) -0.0617(15) 0.0012(10) 0.0348(11)
O4 0.0262(8) 0.0693(12) 0.1263(18) 0.0211(12) 0.0194(9) -0.0027(8)
C1 0.0238(7) 0.0217(6) 0.0205(6) -0.0013(5) 0.0056(5) 0.0029(5)
C2 0.0270(8) 0.0328(8) 0.0275(7) -0.0071(6) 0.0070(6) 0.0082(6)
C3 0.0244(7) 0.0413(9) 0.0291(7) 0.0005(7) 0.0129(6) 0.0028(7)
C4 0.0229(7) 0.0248(7) 0.0304(7) -0.0006(6) 0.0086(6) -0.0009(5)
C5 0.0241(7) 0.0185(6) 0.0290(7) -0.0011(5) 0.0084(6) 0.0027(5)
C6 0.0260(7) 0.0367(8) 0.0197(6) 0.0027(6) 0.0072(5) 0.0046(6)
C7 0.0250(7) 0.0250(7) 0.0155(5) 0.0027(5) 0.0040(5) 0.0033(5)
C8 0.0287(7) 0.0223(7) 0.0230(6) -0.0005(5) 0.0045(5) -0.0007(6)
C9 0.0317(8) 0.0243(7) 0.0298(7) 0.0002(6) 0.0100(6) 0.0048(6)
C10 0.0245(7) 0.0334(8) 0.0277(7) 0.0068(6) 0.0067(6) 0.0005(6)
C11 0.0321(8) 0.0265(7) 0.0258(7) 0.0006(6) 0.0038(6) -0.0059(6)
C12 0.0352(8) 0.0219(7) 0.0201(6) -0.0012(5) 0.0066(6) 0.0014(6)
C13 0.0287(9) 0.0604(13) 0.0435(10) 0.0001(10) 0.0051(8) 0.0125(9)
C14 0.0339(11) 0.096(2) 0.0633(15) 0.0022(15) 0.0156(10) -0.0060(12)
C15 0.0431(11) 0.0552(13) 0.0344(9) -0.0106(9) 0.0053(8) 0.0063(9)
C16 0.0500(13) 0.0755(17) 0.0324(10) 0.0000(10) 0.0062(9) -0.0088(12)
C17 0.0211(6) 0.0190(6) 0.0173(5) 0.0018(5) 0.0081(5) 0.0022(5)
C18 0.0263(7) 0.0205(6) 0.0227(6) -0.0031(5) 0.0066(5) 0.0013(5)
C19 0.0290(8) 0.0268(7) 0.0240(7) -0.0037(6) 0.0073(6) 0.0089(6)
C20 0.0208(7) 0.0387(9) 0.0212(6) 0.0047(6) 0.0076(5) 0.0055(6)
C21 0.0253(7) 0.0299(8) 0.0277(7) 0.0008(6) 0.0054(6) -0.0058(6)
C22 0.0290(7) 0.0204(6) 0.0252(7) -0.0026(5) 0.0089(6) -0.0009(6)

loop_
_atom_type_symbol
_atom_type_description
_atom_type_scat_dispersion_real
_atom_type_scat_dispersion_imag
_atom_type_scat_source
C C 0.0033 0.0016 'International Tables Vol C Tables 4.2.6.8 and 6.1.1.4'
H H 0.0000 0.0000 'International Tables Vol C Tables 4.2.6.8 and 6.1.1.4'
N N 0.0061 0.0033 'International Tables Vol C Tables 4.2.6.8 and 6.1.1.4'
O O 0.0106 0.0060 'International Tables Vol C Tables 4.2.6.8 and 6.1.1.4'
Si Si 0.0817 0.0704 'International Tables Vol C Tables 4.2.6.8 and 6.1.1.4'
S S 0.1246 0.1234 'International Tables Vol C Tables 4.2.6.8 and 6.1.1.4'

loop_
_geom_angle_atom_site_label_1
_geom_angle_atom_site_label_2
_geom_angle_atom_site_label_3
_geom_angle
O2 S1 O1 119.85(9)
O2 S1 N1 108.80(7)
O1 S1 N1 107.80(7)
O2 S1 C17 105.24(7)
O1 S1 C17 105.73(7)
N1 S1 C17 109.02(6)
C15 Si1 C13 111.07(10)
C15 Si1 C4 108.54(9)
C13 Si1 C4 109.63(9)
C5 N1 C1 116.22(11)
C5 N1 S1 120.98(10)
C1 N1 S1 121.26(10)
O3 N2 O4 123.62(19)
O3 N2 C20 117.76(19)
O4 N2 C20 118.62(19)
N1 C1 C2 109.09(12)
N1 C1 C6 111.76(12)
C2 C1 C6 112.08(12)
C3 C2 C1 112.12(13)
C2 C3 C4 110.86(13)
C5 C4 C3 108.96(13)
C5 C4 Si1 114.15(11)
C3 C4 Si1 114.21(11)
N1 C5 C4 110.95(12)
C7 C6 C1 113.76(12)
C8 C7 C12 118.23(14)
C8 C7 C6 121.34(14)
C12 C7 C6 120.42(14)
C9 C8 C7 120.82(15)
C10 C9 C8 120.15(15)
C9 C10 C11 119.64(15)
C10 C11 C12 120.12(15)
C11 C12 C7 121.04(15)
C14 C13 Si1 114.40(17)
C16 C15 Si1 114.92(17)
C22 C17 C18 121.22(13)
C22 C17 S1 119.40(11)
C18 C17 S1 119.20(11)
C19 C18 C17 119.35(14)
C18 C19 C20 118.39(14)
C21 C20 C19 123.19(14)
C21 C20 N2 118.46(16)
C19 C20 N2 118.35(16)
C20 C21 C22 118.11(15)
C21 C22 C17 119.74(14)

loop_
_geom_bond_atom_site_label_1
_geom_bond_atom_site_label_2
_geom_bond_distance
S1 O2 1.4323(13)
S1 O1 1.4347(13)
S1 N1 1.6131(12)
S1 C17 1.7727(14)
Si1 C15 1.868(2)
Si1 C13 1.879(2)
Si1 C4 1.8929(17)
N1 C5 1.4718(19)
N1 C1 1.4821(18)
N2 O3 1.212(3)
N2 O4 1.214(3)
N2 C20 1.472(2)
C1 C2 1.533(2)
C1 C6 1.535(2)
C2 C3 1.526(3)
C3 C4 1.537(2)
C4 C5 1.532(2)
C6 C7 1.507(2)
C7 C8 1.392(2)
C7 C12 1.393(2)
C8 C9 1.390(2)
C9 C10 1.383(2)
C10 C11 1.384(2)
C11 C12 1.385(2)
C13 C14 1.521(4)
C15 C16 1.516(3)
C17 C22 1.386(2)
C17 C18 1.392(2)
C18 C19 1.381(2)
C19 C20 1.383(2)
C20 C21 1.377(2)
C21 C22 1.385(2)

loop_
_geom_torsion_atom_site_label_1
_geom_torsion_atom_site_label_2
_geom_torsion_atom_site_label_3
_geom_torsion_atom_site_label_4
_geom_torsion
O2 S1 N1 C5 141.05(12)
O1 S1 N1 C5 9.63(13)
C17 S1 N1 C5 -104.69(12)
O2 S1 N1 C1 -24.29(13)
O1 S1 N1 C1 -155.71(11)
C17 S1 N1 C1 89.97(12)
C5 N1 C1 C2 -53.36(16)
S1 N1 C1 C2 112.64(13)
C5 N1 C1 C6 71.13(16)
S1 N1 C1 C6 -122.86(12)
N1 C1 C2 C3 52.35(17)
C6 C1 C2 C3 -71.96(17)
C1 C2 C3 C4 -56.42(18)
C2 C3 C4 C5 56.51(18)
C2 C3 C4 Si1 -72.44(15)
C15 Si1 C4 C5 65.12(14)
C13 Si1 C4 C5 -173.40(12)
C15 Si1 C4 C3 -168.59(12)
C13 Si1 C4 C3 -47.11(15)
C1 N1 C5 C4 56.18(16)
S1 N1 C5 C4 -109.87(13)
C3 C4 C5 N1 -55.26(17)
Si1 C4 C5 N1 73.73(14)
N1 C1 C6 C7 67.83(17)
C2 C1 C6 C7 -169.35(13)
C1 C6 C7 C8 -98.95(17)
C1 C6 C7 C12 81.37(17)
C12 C7 C8 C9 0.9(2)
C6 C7 C8 C9 -178.76(14)
C7 C8 C9 C10 -0.8(2)
C8 C9 C10 C11 0.1(2)
C9 C10 C11 C12 0.4(2)
C10 C11 C12 C7 -0.3(2)
C8 C7 C12 C11 -0.4(2)
C6 C7 C12 C11 179.32(14)
C15 Si1 C13 C14 59.4(2)
C4 Si1 C13 C14 -60.58(19)
C13 Si1 C15 C16 56.5(2)
C4 Si1 C15 C16 177.08(16)
O2 S1 C17 C22 15.78(13)
O1 S1 C17 C22 143.55(12)
N1 S1 C17 C22 -100.78(12)
O2 S1 C17 C18 -159.28(12)
O1 S1 C17 C18 -31.51(13)
N1 S1 C17 C18 84.16(12)
C22 C17 C18 C19 -1.2(2)
S1 C17 C18 C19 173.79(11)
C17 C18 C19 C20 0.3(2)
C18 C19 C20 C21 1.0(2)
C18 C19 C20 N2 -178.63(14)
O3 N2 C20 C21 177.2(2)
O4 N2 C20 C21 -1.8(3)
O3 N2 C20 C19 -3.2(3)
O4 N2 C20 C19 177.79(19)
C19 C20 C21 C22 -1.3(2)
N2 C20 C21 C22 178.33(14)
C20 C21 C22 C17 0.3(2)
C18 C17 C22 C21 0.9(2)
S1 C17 C22 C21 -174.08(11)
